data_2010258
loop_
_publ_author_name
'Sastry, P.U.M.'
'Rajagopal, H.'
'Sequiera, A.'

_publ_section_title
;
 Thallous nitrate (III): a single-crystal neutron study
;
_journal_issue 12
_journal_name_full 'Acta Crystallographica Section C'
_journal_page_first 1854
_journal_page_last 1857
_journal_paper_doi 10.1107/S0108270194005469
_journal_volume 50
_journal_year 1994
_chemical_formula_moiety 'N1 O3 Tl1'
_chemical_formula_sum 'N O3 Tl'
_chemical_formula_weight 266.38
_space_group_IT_number 62
_symmetry_cell_setting orthorhombic
_symmetry_space_group_name_Hall '-P 2ac 2n'
_symmetry_space_group_name_H-M 'P n m a'
_atom_type_scat_source IntTabIV
_cell_angle_alpha 90.
_cell_angle_beta 90.
_cell_angle_gamma 90.
_cell_formula_units_Z 8
_cell_length_a 12.355(5)
_cell_length_b 8.025(3)
_cell_length_c 6.298(2)
_cell_measurement_reflns_used 50
_cell_measurement_temperature 300
_cell_measurement_theta_max 29
_cell_measurement_theta_min 7
_cell_volume 624.4(4)
_diffrn_measurement_device four-circle
_diffrn_measurement_method '\q-2\q,step scanning'
_diffrn_radiation_probe neutron
_diffrn_radiation_type neutron
_diffrn_radiation_wavelength 1.216
_diffrn_reflns_limit_h_max 10
_diffrn_reflns_limit_h_min 0
_diffrn_reflns_limit_k_max 6
_diffrn_reflns_limit_k_min 0
_diffrn_reflns_limit_l_max 5
_diffrn_reflns_limit_l_min 0
_diffrn_reflns_number 230
_diffrn_reflns_theta_max 31.5
_diffrn_standards_decay_% <1
_diffrn_standards_interval_count 50
_diffrn_standards_number 2
_exptl_absorpt_coefficient_mu 0.0068
_exptl_absorpt_correction_T_max 0.987
_exptl_absorpt_correction_T_min 0.983
_exptl_absorpt_correction_type integration
_exptl_crystal_colour white
_exptl_crystal_density_diffrn 5.679
_exptl_crystal_description 'rhombohedral platelet'
_exptl_crystal_size_max 5.4
_exptl_crystal_size_mid 3.8
_exptl_crystal_size_min 2.3
_refine_ls_extinction_coef 'y~s~(min) = 0.12'
_refine_ls_extinction_method 'Type II (Coppens & Hamilton, 1970)'
_refine_ls_goodness_of_fit_obs 1.473
_refine_ls_number_parameters 61
_refine_ls_number_reflns 191
_refine_ls_R_factor_obs 0.0165
_refine_ls_shift/esd_max 3.47
_refine_ls_structure_factor_coef Fsqd
_refine_ls_weighting_scheme
;1/[0.03F~c~^2^ + 0.0076yk^2^]^2^ where k = 4.857 and y is the
 extinction coefficient
;
_refine_ls_wR_factor_obs 0.039
_reflns_number_observed 191
_reflns_number_total 230
_reflns_observed_criterion F~o~^2^>\s(F~o~^2^)
_cod_data_source_file br1066.cif
_cod_data_source_block br1066a
_cod_original_formula_sum 'N1 O3 Tl1'
_cod_database_code 2010258

loop_
_symmetry_equiv_pos_as_xyz
x,y,z
1/2+x,y,1/2-z
x,1/2-y,z
1/2-x,1/2+y,1/2+z
-x,-y,-z
1/2-x,-y,1/2+z
-x,1/2+y,-z
1/2+x,1/2-y,1/2-z

loop_
_atom_site_label
_atom_site_fract_x
_atom_site_fract_y
_atom_site_fract_z
Tl .12440(10) .50380(10) .2142(2)
N(1) .3897(2) .25 .2396(3)
N(2) .3616(2) .75 .1645(4)
O(1) .3569(2) .1156(3) .1690(4)
O(2) .4577(2) .25 .3869(4)
O(3) .2906(2) .75 .0221(4)
O(4) .3324(3) .75 .3523(8)
O(5) .4586(2) .75 .1126(5)

loop_
_geom_angle_atom_site_label_1
_geom_angle_atom_site_label_2
_geom_angle_atom_site_label_3
_geom_angle_site_symmetry_1
_geom_angle_site_symmetry_3
_geom_angle
_geom_angle_publ_flag
O(1) N(1) O(1) 1_555 3_555 121.7(3) yes
O(1) N(1) O(2) 1_555 1_555 119.10(10) yes
O(1) N(1) O(2) 3_555 1_555 119.10(10) yes
O(4) N(2) O(5) 1_555 1_555 122.2(3) yes
O(4) N(2) O(3) 1_555 1_555 118.7(3) yes
O(5) N(2) O(3) 1_555 1_555 119.1(3) yes

loop_
_geom_bond_atom_site_label_1
_geom_bond_atom_site_label_2
_geom_bond_site_symmetry_1
_geom_bond_site_symmetry_2
_geom_bond_distance
_geom_bond_publ_flag
Tl O(2) . 8_555 2.966(2) yes
Tl O(3) . 6_555 3.002(2) yes
Tl O(1) . 4_555 3.010(3) yes
Tl O(2) . 6_555 3.030(2) yes
Tl O(1) . 3_555 3.041(3) yes
Tl O(5) . 8_555 3.048(2) yes
N(1) O(1) . 1_555 1.235(3) yes
N(1) O(1) . 3_555 1.235(3) yes
N(1) O(2) . 1_555 1.252(3) yes
N(2) O(4) . 1_555 1.237(5) yes
N(2) O(5) . 1_555 1.242(4) yes
N(2) O(3) . 1_555 1.254(4) yes
Tl O(3) . 1_555 3.096(2) yes
Tl O(4) . 6_555 3.103(4) yes
Tl O(4) . 1_555 3.356(3) yes
Tl O(5) . 6_555 3.390(3) yes
Tl O(1) . 8_555 3.519(3) yes
Tl O(1) . 4_555 3.556(3) yes
O(1) O(2) 1_555 1_555 2.144(3) no
O(1) O(1) 1_555 3_555 2.157(5) no
O(2) O(1) 1_555 3_555 2.144(3) no
O(3) O(4) 1_555 1_555 2.143(6) no
O(3) O(5) 1_555 1_555 2.152(4) no
O(5) O(4) 1_555 1_555 2.170(5) no
